data_7133665
loop_
_publ_author_name
'Han, Xiao'
'Hou, Jie'
'Zhang, Haiyan'
'Wang, Zhen'
'Yao, Weijun'

_publ_section_title
;
 Phosphine-catalyzed enantioselective and diastereodivergent [3+2]
 cyclization for the construction of oxetane dispirooxindole skeletons.
;
_journal_issue 77
_journal_name_full 'Chemical communications (Cambridge, England)'
_journal_page_first 10736
_journal_page_last 10739
_journal_paper_doi 10.1039/d4cc03610g
_journal_volume 60
_journal_year 2024
_chemical_absolute_configuration rmad
_chemical_formula_sum 'C28 H30 N O6'
_chemical_formula_weight 476.53
_space_group_crystal_system orthorhombic
_space_group_IT_number 19
_space_group_name_Hall 'P 2ac 2ab'
_space_group_name_H-M_alt 'P 21 21 21'
_atom_sites_solution_hydrogens mixed
_audit_creation_method SHELXL-2016/6
_audit_update_record
;
2024-06-10 deposited with the CCDC.	2024-09-02 downloaded from the CCDC.
;
_cell_angle_alpha 90
_cell_angle_beta 90
_cell_angle_gamma 90
_cell_formula_units_Z 4
_cell_length_a 7.8531(5)
_cell_length_b 8.9782(6)
_cell_length_c 35.617(2)
_cell_measurement_reflns_used 9413
_cell_measurement_temperature 170(2)
_cell_measurement_theta_max 69.46
_cell_measurement_theta_min 2.48
_cell_volume 2511.2(3)
_computing_structure_refinement 'SHELXL-2016/6 (Sheldrick, 2016)'
_computing_structure_solution 'SHELXT 2014/5 (Sheldrick, 2014)'
_diffrn_ambient_temperature 170(2)
_diffrn_measured_fraction_theta_full 0.995
_diffrn_measured_fraction_theta_max 0.979
_diffrn_measurement_device_type 'Bruker APEX-II CCD'
_diffrn_measurement_method '\f and \w scans'
_diffrn_radiation_type CuK\a
_diffrn_radiation_wavelength 1.54178
_diffrn_reflns_av_R_equivalents 0.0825
_diffrn_reflns_av_unetI/netI 0.0545
_diffrn_reflns_Laue_measured_fraction_full 0.995
_diffrn_reflns_Laue_measured_fraction_max 0.979
_diffrn_reflns_limit_h_max 7
_diffrn_reflns_limit_h_min -9
_diffrn_reflns_limit_k_max 10
_diffrn_reflns_limit_k_min -10
_diffrn_reflns_limit_l_max 43
_diffrn_reflns_limit_l_min -43
_diffrn_reflns_number 27527
_diffrn_reflns_point_group_measured_fraction_full 0.996
_diffrn_reflns_point_group_measured_fraction_max 0.975
_diffrn_reflns_theta_full 67.679
_diffrn_reflns_theta_max 70.086
_diffrn_reflns_theta_min 2.481
_exptl_absorpt_coefficient_mu 0.722
_exptl_crystal_colour colourless
_exptl_crystal_density_diffrn 1.260
_exptl_crystal_description block
_exptl_crystal_F_000 1012
_exptl_crystal_size_max 0.16
_exptl_crystal_size_mid 0.15
_exptl_crystal_size_min 0.13
_refine_diff_density_max 0.320
_refine_diff_density_min -0.360
_refine_diff_density_rms 0.084
_refine_ls_abs_structure_details
;
 Flack x determined using 1587 quotients [(I+)-(I-)]/[(I+)+(I-)]
 (Parsons, Flack and Wagner, Acta Cryst. B69 (2013) 249-259).
;
_refine_ls_abs_structure_Flack 0.17(11)
_refine_ls_extinction_method none
_refine_ls_goodness_of_fit_ref 1.188
_refine_ls_hydrogen_treatment constr
_refine_ls_matrix_type full
_refine_ls_number_parameters 319
_refine_ls_number_reflns 4661
_refine_ls_number_restraints 0
_refine_ls_restrained_S_all 1.188
_refine_ls_R_factor_all 0.0883
_refine_ls_R_factor_gt 0.0852
_refine_ls_shift/su_max 0.000
_refine_ls_shift/su_mean 0.000
_refine_ls_structure_factor_coef Fsqd
_refine_ls_weighting_details 'w=1/[\s^2^(Fo^2^)+(0.2300P)^2^] where P=(Fo^2^+2Fc^2^)/3'
_refine_ls_weighting_scheme calc
_refine_ls_wR_factor_gt 0.2854
_refine_ls_wR_factor_ref 0.2937
_reflns_Friedel_coverage 0.723
_reflns_Friedel_fraction_full 0.997
_reflns_Friedel_fraction_max 0.970
_reflns_number_gt 4385
_reflns_number_total 4661
_reflns_threshold_expression 'I > 2\s(I)'
_cod_data_source_file d4cc03610g2.cif
_cod_data_source_block cu_220628_hj3_110132_0m_a
_cod_depositor_comments 'Adding full bibliography for 7133664--7133666.cif.'
_cod_database_code 7133665
_shelx_shelxl_version_number 2016/6
_shelx_space_group_comment
;
The symmetry employed for this shelxl refinement is uniquely defined
by the following loop, which should always be used as a source of
symmetry information in preference to the above space-group names.
They are only intended as comments.
;

loop_
_space_group_symop_operation_xyz
'x, y, z'
'-x+1/2, -y, z+1/2'
'x+1/2, -y+1/2, -z'
'-x, y+1/2, -z+1/2'

loop_
_atom_site_label
_atom_site_type_symbol
_atom_site_fract_x
_atom_site_fract_y
_atom_site_fract_z
_atom_site_U_iso_or_equiv
_atom_site_adp_type
_atom_site_occupancy
_atom_site_site_symmetry_order
_atom_site_calc_flag
_atom_site_refinement_flags_posn
_atom_site_refinement_flags_adp
_atom_site_refinement_flags_occupancy
_atom_site_disorder_assembly
_atom_site_disorder_group
O1 O 0.7639(6) 0.1218(4) 0.20049(9) 0.0488(10) Uani 1 1 d . . . . .
C1 C 0.5794(14) 0.1069(17) 0.2556(3) 0.106(4) Uani 1 1 d . . . . .
H1 H 0.566521 0.215271 0.256762 0.128 Uiso 1 1 d R U . . .
H5 H 0.566770 0.064661 0.280792 0.128 Uiso 1 1 d R U . . .
H6 H 0.491881 0.064631 0.239002 0.128 Uiso 1 1 d R U . . .
H35 H 0.495661 0.151061 0.237332 0.128 Uiso 1 1 d R U . . .
O6 O 1.0739(6) 0.2799(6) 0.03831(13) 0.0665(13) Uani 1 1 d . . . . .
O5 O 0.7936(6) 0.0528(4) 0.12852(9) 0.0452(9) Uani 1 1 d . . . . .
C6 C 0.7629(6) 0.1845(5) 0.12557(11) 0.0337(9) Uani 1 1 d . . . . .
O2 O 0.7676(13) 0.3590(5) 0.21607(10) 0.100(3) Uani 1 1 d . . . . .
C2 C 0.7459(9) 0.0640(6) 0.23913(13) 0.0507(14) Uani 1 1 d . . . . .
O3 O 0.6810(6) -0.1355(4) 0.00464(10) 0.0498(9) Uani 1 1 d . . . . .
C3 C 0.750(3) -0.0999(9) 0.2321(2) 0.137(8) Uani 1 1 d . . . . .
H3 H 0.633987 -0.135797 0.227433 0.205 Uiso 1 1 calc R U . . .
H29 H 0.796809 -0.150727 0.254188 0.205 Uiso 1 1 calc R U . . .
H30 H 0.821460 -0.120784 0.210230 0.205 Uiso 1 1 calc R U . . .
O4 O 0.9246(6) -0.0075(5) -0.00342(10) 0.0533(10) Uani 1 1 d . . . . .
C4 C 0.8916(13) 0.1089(17) 0.2632(2) 0.104(4) Uani 1 1 d . . . . .
H4A H 0.997745 0.070958 0.252336 0.156 Uiso 1 1 calc R U . . .
H4B H 0.876479 0.067648 0.288437 0.156 Uiso 1 1 calc R U . . .
H4C H 0.896719 0.217841 0.264656 0.156 Uiso 1 1 calc R U . . .
C5 C 0.7664(7) 0.2630(6) 0.19367(12) 0.0415(11) Uani 1 1 d . . . . .
C12 C 0.7585(8) 0.5743(6) 0.15686(13) 0.0469(12) Uani 1 1 d . . . . .
H7 H 0.779919 0.581082 0.183054 0.056 Uiso 1 1 calc R U . . .
N1 N 0.7699(6) 0.2909(5) 0.15472(10) 0.0367(9) Uani 1 1 d . . . . .
C7 C 0.7130(7) 0.2644(5) 0.08929(11) 0.0361(10) Uani 1 1 d . . . . .
C8 C 0.7209(7) 0.4244(5) 0.10067(12) 0.0384(10) Uani 1 1 d . . . . .
C17 C 0.7218(7) 0.0803(5) 0.04054(11) 0.0370(10) Uani 1 1 d . . . . .
C14 C 0.8266(6) 0.2050(6) 0.05653(12) 0.0375(10) Uani 1 1 d . . . . .
C13 C 0.7516(7) 0.4361(5) 0.13895(12) 0.0379(10) Uani 1 1 d . . . . .
C9 C 0.6836(8) 0.5501(7) 0.08002(14) 0.0480(12) Uani 1 1 d . . . . .
H25 H 0.653396 0.542437 0.054265 0.058 Uiso 1 1 calc R U . . .
C25 C 0.3859(8) 0.0434(9) 0.12570(15) 0.0574(15) Uani 1 1 d . . . . .
H20 H 0.441152 -0.039520 0.114462 0.069 Uiso 1 1 calc R U . . .
C28 C 0.6743(14) -0.1848(11) -0.06179(19) 0.085(3) Uani 1 1 d . . . . .
H2 H 0.731698 -0.090896 -0.067865 0.128 Uiso 1 1 calc R U . . .
H15 H 0.551035 -0.168427 -0.060783 0.128 Uiso 1 1 calc R U . . .
H16 H 0.700306 -0.258936 -0.081157 0.128 Uiso 1 1 calc R U . . .
C16 C 0.9014(8) 0.3135(7) 0.02741(13) 0.0510(13) Uani 1 1 d . . . . .
H10 H 0.875405 0.284992 0.001173 0.061 Uiso 1 1 calc R U . . .
H11 H 0.869286 0.418561 0.032027 0.061 Uiso 1 1 calc R U . . .
C15 C 1.0144(7) 0.1738(8) 0.06636(13) 0.0488(13) Uani 1 1 d . . . . .
H8 H 1.044714 0.202306 0.092374 0.059 Uiso 1 1 calc R U . . .
H9 H 1.049696 0.070052 0.061112 0.059 Uiso 1 1 calc R U . . .
C10 C 0.6910(9) 0.6893(7) 0.09764(15) 0.0541(14) Uani 1 1 d . . . . .
H26 H 0.667051 0.776886 0.083627 0.065 Uiso 1 1 calc R U . . .
C26 C 0.7881(7) -0.0229(6) 0.01176(12) 0.0392(10) Uani 1 1 d . . . . .
C11 C 0.7333(10) 0.7008(6) 0.13559(15) 0.0541(14) Uani 1 1 d . . . . .
H27 H 0.744902 0.796189 0.146827 0.065 Uiso 1 1 calc R U . . .
C27 C 0.7349(9) -0.2395(7) -0.02477(16) 0.0576(15) Uani 1 1 d . . . . .
H14 H 0.686917 -0.339535 -0.019740 0.069 Uiso 1 1 calc R U . . .
H17 H 0.860607 -0.247715 -0.024925 0.069 Uiso 1 1 calc R U . . .
C18 C 0.5598(6) 0.0834(5) 0.05287(11) 0.0351(9) Uani 1 1 d . . . . .
H18 H 0.476191 0.011514 0.046317 0.042 Uiso 1 1 calc R U . . .
C19 C 0.5269(6) 0.2136(6) 0.07811(12) 0.0372(10) Uani 1 1 d . . . . .
H19 H 0.474354 0.294665 0.062722 0.045 Uiso 1 1 calc R U . . .
C23 C 0.1991(10) 0.1435(15) 0.1730(2) 0.088(3) Uani 1 1 d . . . . .
H24 H 0.125258 0.128891 0.193776 0.106 Uiso 1 1 calc R U . . .
C20 C 0.4115(7) 0.1844(7) 0.11171(12) 0.0459(12) Uani 1 1 d . . . . .
C24 C 0.2777(12) 0.0223(15) 0.15665(19) 0.090(3) Uani 1 1 d . . . . .
H21 H 0.258784 -0.074967 0.166298 0.108 Uiso 1 1 calc R U . . .
C21 C 0.3288(8) 0.3057(10) 0.12863(18) 0.0630(18) Uani 1 1 d . . . . .
H22 H 0.343401 0.403305 0.118849 0.076 Uiso 1 1 calc R U . . .
C22 C 0.2256(10) 0.2823(15) 0.1598(2) 0.085(3) Uani 1 1 d . . . . .
H23 H 0.173310 0.364752 0.171866 0.101 Uiso 1 1 calc R U . . .

loop_
_atom_site_aniso_label
_atom_site_aniso_U_11
_atom_site_aniso_U_22
_atom_site_aniso_U_33
_atom_site_aniso_U_23
_atom_site_aniso_U_13
_atom_site_aniso_U_12
O1 0.075(3) 0.0474(18) 0.0241(15) 0.0060(13) 0.0003(17) 0.0061(19)
C1 0.078(5) 0.180(12) 0.061(4) 0.034(6) 0.025(4) -0.010(7)
O6 0.050(2) 0.094(3) 0.055(2) 0.004(2) 0.0116(19) -0.017(2)
O5 0.064(2) 0.0427(18) 0.0285(15) 0.0036(12) -0.0034(15) 0.0040(17)
C6 0.037(2) 0.042(2) 0.0214(17) 0.0010(16) -0.0029(15) 0.0040(18)
O2 0.225(9) 0.051(2) 0.0241(17) -0.0011(16) -0.014(3) -0.024(4)
C2 0.077(4) 0.051(3) 0.024(2) 0.0073(18) 0.001(2) -0.006(3)
O3 0.056(2) 0.0539(19) 0.0390(17) -0.0133(15) 0.0098(16) -0.0065(18)
C3 0.31(2) 0.057(4) 0.039(3) 0.016(3) 0.004(7) 0.006(8)
O4 0.051(2) 0.069(3) 0.0400(19) -0.0108(17) 0.0140(17) -0.0020(19)
C4 0.082(5) 0.184(12) 0.046(3) 0.044(6) -0.019(4) -0.032(7)
C5 0.053(3) 0.050(2) 0.0212(19) 0.0060(17) -0.0018(19) -0.001(2)
C12 0.064(3) 0.049(3) 0.028(2) 0.0008(18) -0.005(2) 0.002(2)
N1 0.047(2) 0.0436(19) 0.0198(16) 0.0021(14) -0.0003(15) -0.0015(18)
C7 0.047(2) 0.041(2) 0.0204(17) -0.0013(15) -0.0032(18) 0.007(2)
C8 0.045(2) 0.046(2) 0.024(2) -0.0024(17) -0.0053(17) 0.001(2)
C17 0.045(2) 0.046(2) 0.0202(16) -0.0027(15) -0.0005(17) 0.000(2)
C14 0.036(2) 0.052(2) 0.0241(18) 0.0003(18) -0.0001(16) -0.002(2)
C13 0.047(3) 0.043(2) 0.024(2) 0.0009(16) -0.0025(17) -0.0003(19)
C9 0.058(3) 0.058(3) 0.028(2) 0.003(2) -0.006(2) 0.004(3)
C25 0.046(3) 0.092(4) 0.034(2) 0.002(3) 0.009(2) -0.014(3)
C28 0.109(7) 0.102(6) 0.044(3) -0.028(4) -0.013(4) 0.020(5)
C16 0.061(3) 0.063(3) 0.029(2) -0.006(2) 0.012(2) -0.011(3)
C15 0.041(3) 0.075(4) 0.030(2) -0.006(2) 0.0016(19) -0.007(2)
C10 0.072(4) 0.053(3) 0.037(2) 0.012(2) -0.005(2) 0.003(3)
C26 0.043(3) 0.049(2) 0.0249(18) -0.0047(18) 0.0004(19) 0.004(2)
C11 0.084(4) 0.042(2) 0.037(2) -0.003(2) -0.006(3) -0.003(3)
C27 0.065(4) 0.060(3) 0.048(3) -0.020(2) 0.005(3) 0.001(3)
C18 0.043(2) 0.045(2) 0.0183(16) -0.0003(16) 0.0015(16) 0.0040(19)
C19 0.039(2) 0.049(2) 0.0233(18) -0.0033(18) 0.0006(17) 0.005(2)
C23 0.057(4) 0.167(10) 0.041(3) -0.029(5) 0.011(3) -0.008(5)
C20 0.036(2) 0.076(3) 0.026(2) -0.011(2) -0.0008(17) 0.001(2)
C24 0.075(5) 0.154(9) 0.042(3) 0.009(4) 0.021(4) -0.032(6)
C21 0.047(3) 0.091(4) 0.051(3) -0.032(3) -0.001(2) 0.010(3)
C22 0.054(4) 0.146(9) 0.054(4) -0.047(5) -0.001(3) 0.002(5)

loop_
_atom_type_symbol
_atom_type_description
_atom_type_scat_dispersion_real
_atom_type_scat_dispersion_imag
_atom_type_scat_source
C C 0.0181 0.0091 'International Tables Vol C Tables 4.2.6.8 and 6.1.1.4'
H H 0.0000 0.0000 'International Tables Vol C Tables 4.2.6.8 and 6.1.1.4'
N N 0.0311 0.0180 'International Tables Vol C Tables 4.2.6.8 and 6.1.1.4'
O O 0.0492 0.0322 'International Tables Vol C Tables 4.2.6.8 and 6.1.1.4'

loop_
_geom_angle_atom_site_label_1
_geom_angle_atom_site_label_2
_geom_angle_atom_site_label_3
_geom_angle
_geom_angle_site_symmetry_1
_geom_angle_site_symmetry_3
_geom_angle_publ_flag
C5 O1 C2 121.4(4) . . ?
C2 C1 H1 111.5 . . ?
C2 C1 H5 110.5 . . ?
H1 C1 H5 109.5 . . ?
C2 C1 H6 106.3 . . ?
H1 C1 H6 109.7 . . ?
H5 C1 H6 109.3 . . ?
C2 C1 H35 115.1 . . ?
H1 C1 H35 64.4 . . ?
H5 C1 H35 132.7 . . ?
H6 C1 H35 46.1 . . ?
C16 O6 C15 91.1(4) . . ?
O5 C6 N1 126.1(4) . . ?
O5 C6 C7 125.6(4) . . ?
N1 C6 C7 108.3(4) . . ?
O1 C2 C1 111.1(6) . . ?
O1 C2 C4 111.6(5) . . ?
C1 C2 C4 112.4(8) . . ?
O1 C2 C3 100.9(4) . . ?
C1 C2 C3 109.9(11) . . ?
C4 C2 C3 110.3(10) . . ?
C26 O3 C27 115.8(4) . . ?
C2 C3 H3 109.5 . . ?
C2 C3 H29 109.5 . . ?
H3 C3 H29 109.5 . . ?
C2 C3 H30 109.5 . . ?
H3 C3 H30 109.5 . . ?
H29 C3 H30 109.5 . . ?
C2 C4 H4A 109.5 . . ?
C2 C4 H4B 109.5 . . ?
H4A C4 H4B 109.5 . . ?
C2 C4 H4C 109.5 . . ?
H4A C4 H4C 109.5 . . ?
H4B C4 H4C 109.5 . . ?
O2 C5 O1 126.4(4) . . ?
O2 C5 N1 122.5(5) . . ?
O1 C5 N1 111.1(4) . . ?
C11 C12 C13 118.4(4) . . ?
C11 C12 H7 120.8 . . ?
C13 C12 H7 120.8 . . ?
C5 N1 C6 127.1(4) . . ?
C5 N1 C13 123.2(4) . . ?
C6 N1 C13 109.0(3) . . ?
C8 C7 C6 102.2(3) . . ?
C8 C7 C14 120.5(4) . . ?
C6 C7 C14 109.0(4) . . ?
C8 C7 C19 112.5(4) . . ?
C6 C7 C19 108.3(4) . . ?
C14 C7 C19 104.0(3) . . ?
C9 C8 C13 119.9(4) . . ?
C9 C8 C7 129.3(4) . . ?
C13 C8 C7 110.3(4) . . ?
C18 C17 C26 124.9(4) . . ?
C18 C17 C14 112.2(4) . . ?
C26 C17 C14 122.6(4) . . ?
C17 C14 C16 115.2(4) . . ?
C17 C14 C15 118.4(5) . . ?
C16 C14 C15 84.4(4) . . ?
C17 C14 C7 103.0(4) . . ?
C16 C14 C7 120.4(4) . . ?
C15 C14 C7 116.0(4) . . ?
C8 C13 C12 121.5(4) . . ?
C8 C13 N1 109.6(4) . . ?
C12 C13 N1 128.9(4) . . ?
C8 C9 C10 118.9(4) . . ?
C8 C9 H25 120.6 . . ?
C10 C9 H25 120.6 . . ?
C20 C25 C24 119.8(8) . . ?
C20 C25 H20 120.1 . . ?
C24 C25 H20 120.1 . . ?
C27 C28 H2 109.5 . . ?
C27 C28 H15 109.5 . . ?
H2 C28 H15 109.5 . . ?
C27 C28 H16 109.5 . . ?
H2 C28 H16 109.5 . . ?
H15 C28 H16 109.5 . . ?
O6 C16 C14 92.6(4) . . ?
O6 C16 H10 113.2 . . ?
C14 C16 H10 113.2 . . ?
O6 C16 H11 113.2 . . ?
C14 C16 H11 113.2 . . ?
H10 C16 H11 110.5 . . ?
O6 C15 C14 91.9(4) . . ?
O6 C15 H8 113.3 . . ?
C14 C15 H8 113.3 . . ?
O6 C15 H9 113.3 . . ?
C14 C15 H9 113.3 . . ?
H8 C15 H9 110.6 . . ?
C11 C10 C9 120.7(5) . . ?
C11 C10 H26 119.7 . . ?
C9 C10 H26 119.7 . . ?
O4 C26 O3 124.0(4) . . ?
O4 C26 C17 123.5(5) . . ?
O3 C26 C17 112.6(4) . . ?
C12 C11 C10 120.4(5) . . ?
C12 C11 H27 119.8 . . ?
C10 C11 H27 119.8 . . ?
O3 C27 C28 109.3(6) . . ?
O3 C27 H14 109.8 . . ?
C28 C27 H14 109.8 . . ?
O3 C27 H17 109.8 . . ?
C28 C27 H17 109.8 . . ?
H14 C27 H17 108.3 . . ?
C17 C18 C19 112.0(4) . . ?
C17 C18 H18 124.0 . . ?
C19 C18 H18 124.0 . . ?
C18 C19 C20 116.1(4) . . ?
C18 C19 C7 102.5(4) . . ?
C20 C19 C7 113.7(4) . . ?
C18 C19 H19 108.1 . . ?
C20 C19 H19 108.1 . . ?
C7 C19 H19 108.1 . . ?
C22 C23 C24 120.9(7) . . ?
C22 C23 H24 119.6 . . ?
C24 C23 H24 119.6 . . ?
C25 C20 C21 119.4(6) . . ?
C25 C20 C19 122.0(5) . . ?
C21 C20 C19 118.6(6) . . ?
C23 C24 C25 119.7(10) . . ?
C23 C24 H21 120.2 . . ?
C25 C24 H21 120.2 . . ?
C22 C21 C20 119.7(8) . . ?
C22 C21 H22 120.2 . . ?
C20 C21 H22 120.2 . . ?
C23 C22 C21 120.5(8) . . ?
C23 C22 H23 119.7 . . ?
C21 C22 H23 119.7 . . ?

loop_
_geom_bond_atom_site_label_1
_geom_bond_atom_site_label_2
_geom_bond_distance
_geom_bond_site_symmetry_2
_geom_bond_publ_flag
O1 C5 1.291(6) . ?
O1 C2 1.477(5) . ?
C1 C2 1.483(12) . ?
C1 H1 0.9793 . ?
C1 H5 0.9803 . ?
C1 H6 0.9820 . ?
C1 H35 1.0057 . ?
O6 C16 1.442(9) . ?
O6 C15 1.457(7) . ?
O5 C6 1.212(6) . ?
C6 N1 1.412(6) . ?
C6 C7 1.529(6) . ?
O2 C5 1.175(7) . ?
C2 C4 1.485(10) . ?
C2 C3 1.493(10) . ?
O3 C26 1.339(7) . ?
O3 C27 1.466(6) . ?
C3 H3 0.9800 . ?
C3 H29 0.9800 . ?
C3 H30 0.9800 . ?
O4 C26 1.208(7) . ?
C4 H4A 0.9800 . ?
C4 H4B 0.9800 . ?
C4 H4C 0.9800 . ?
C5 N1 1.410(5) . ?
C12 C11 1.379(8) . ?
C12 C13 1.396(7) . ?
C12 H7 0.9500 . ?
N1 C13 1.427(6) . ?
C7 C8 1.494(6) . ?
C7 C14 1.562(6) . ?
C7 C19 1.582(7) . ?
C8 C9 1.379(7) . ?
C8 C13 1.389(6) . ?
C17 C18 1.346(7) . ?
C17 C26 1.477(6) . ?
C17 C14 1.502(7) . ?
C14 C16 1.539(7) . ?
C14 C15 1.542(7) . ?
C9 C10 1.400(9) . ?
C9 H25 0.9500 . ?
C25 C20 1.376(10) . ?
C25 C24 1.404(8) . ?
C25 H20 0.9500 . ?
C28 C27 1.485(10) . ?
C28 H2 0.9800 . ?
C28 H15 0.9800 . ?
C28 H16 0.9800 . ?
C16 H10 0.9900 . ?
C16 H11 0.9900 . ?
C15 H8 0.9900 . ?
C15 H9 0.9900 . ?
C10 C11 1.396(7) . ?
C10 H26 0.9500 . ?
C11 H27 0.9500 . ?
C27 H14 0.9900 . ?
C27 H17 0.9900 . ?
C18 C19 1.497(6) . ?
C18 H18 0.9500 . ?
C19 C20 1.524(6) . ?
C19 H19 1.0000 . ?
C23 C22 1.348(17) . ?
C23 C24 1.379(17) . ?
C23 H24 0.9500 . ?
C20 C21 1.403(9) . ?
C24 H21 0.9500 . ?
C21 C22 1.390(12) . ?
C21 H22 0.9500 . ?
C22 H23 0.9500 . ?

loop_
_geom_torsion_atom_site_label_1
_geom_torsion_atom_site_label_2
_geom_torsion_atom_site_label_3
_geom_torsion_atom_site_label_4
_geom_torsion
_geom_torsion_site_symmetry_1
_geom_torsion_site_symmetry_2
_geom_torsion_site_symmetry_3
_geom_torsion_site_symmetry_4
_geom_torsion_publ_flag
C5 O1 C2 C1 63.5(9) . . . . ?
C5 O1 C2 C4 -62.8(10) . . . . ?
C5 O1 C2 C3 180.0(10) . . . . ?
C2 O1 C5 O2 5.8(11) . . . . ?
C2 O1 C5 N1 -175.0(5) . . . . ?
O2 C5 N1 C6 -177.6(7) . . . . ?
O1 C5 N1 C6 3.1(8) . . . . ?
O2 C5 N1 C13 -8.9(10) . . . . ?
O1 C5 N1 C13 171.8(5) . . . . ?
O5 C6 N1 C5 -19.0(8) . . . . ?
C7 C6 N1 C5 162.0(5) . . . . ?
O5 C6 N1 C13 171.0(5) . . . . ?
C7 C6 N1 C13 -8.0(6) . . . . ?
O5 C6 C7 C8 -170.6(5) . . . . ?
N1 C6 C7 C8 8.4(5) . . . . ?
O5 C6 C7 C14 -42.1(7) . . . . ?
N1 C6 C7 C14 136.9(4) . . . . ?
O5 C6 C7 C19 70.4(6) . . . . ?
N1 C6 C7 C19 -110.6(4) . . . . ?
C6 C7 C8 C9 -177.8(6) . . . . ?
C14 C7 C8 C9 61.4(8) . . . . ?
C19 C7 C8 C9 -61.8(7) . . . . ?
C6 C7 C8 C13 -5.9(6) . . . . ?
C14 C7 C8 C13 -126.8(5) . . . . ?
C19 C7 C8 C13 110.0(5) . . . . ?
C18 C17 C14 C16 -119.0(5) . . . . ?
C26 C17 C14 C16 55.3(7) . . . . ?
C18 C17 C14 C15 143.4(4) . . . . ?
C26 C17 C14 C15 -42.2(6) . . . . ?
C18 C17 C14 C7 14.0(5) . . . . ?
C26 C17 C14 C7 -171.7(4) . . . . ?
C8 C7 C14 C17 -150.2(4) . . . . ?
C6 C7 C14 C17 92.4(4) . . . . ?
C19 C7 C14 C17 -23.0(5) . . . . ?
C8 C7 C14 C16 -20.3(7) . . . . ?
C6 C7 C14 C16 -137.8(5) . . . . ?
C19 C7 C14 C16 106.9(5) . . . . ?
C8 C7 C14 C15 78.9(6) . . . . ?
C6 C7 C14 C15 -38.5(6) . . . . ?
C19 C7 C14 C15 -153.9(4) . . . . ?
C9 C8 C13 C12 -4.9(9) . . . . ?
C7 C8 C13 C12 -177.6(5) . . . . ?
C9 C8 C13 N1 174.2(5) . . . . ?
C7 C8 C13 N1 1.5(6) . . . . ?
C11 C12 C13 C8 0.2(10) . . . . ?
C11 C12 C13 N1 -178.7(6) . . . . ?
C5 N1 C13 C8 -166.3(5) . . . . ?
C6 N1 C13 C8 4.2(6) . . . . ?
C5 N1 C13 C12 12.7(9) . . . . ?
C6 N1 C13 C12 -176.8(6) . . . . ?
C13 C8 C9 C10 5.1(9) . . . . ?
C7 C8 C9 C10 176.3(6) . . . . ?
C15 O6 C16 C14 0.5(4) . . . . ?
C17 C14 C16 O6 -119.3(5) . . . . ?
C15 C14 C16 O6 -0.5(4) . . . . ?
C7 C14 C16 O6 116.5(5) . . . . ?
C16 O6 C15 C14 -0.5(4) . . . . ?
C17 C14 C15 O6 116.1(5) . . . . ?
C16 C14 C15 O6 0.5(4) . . . . ?
C7 C14 C15 O6 -120.7(5) . . . . ?
C8 C9 C10 C11 -0.8(10) . . . . ?
C27 O3 C26 O4 -2.8(8) . . . . ?
C27 O3 C26 C17 177.6(4) . . . . ?
C18 C17 C26 O4 166.9(5) . . . . ?
C14 C17 C26 O4 -6.7(7) . . . . ?
C18 C17 C26 O3 -13.6(7) . . . . ?
C14 C17 C26 O3 172.8(4) . . . . ?
C13 C12 C11 C10 4.2(11) . . . . ?
C9 C10 C11 C12 -3.9(11) . . . . ?
C26 O3 C27 C28 -88.4(8) . . . . ?
C26 C17 C18 C19 -172.2(4) . . . . ?
C14 C17 C18 C19 2.0(5) . . . . ?
C17 C18 C19 C20 -141.3(4) . . . . ?
C17 C18 C19 C7 -16.8(5) . . . . ?
C8 C7 C19 C18 156.0(3) . . . . ?
C6 C7 C19 C18 -91.8(4) . . . . ?
C14 C7 C19 C18 24.0(5) . . . . ?
C8 C7 C19 C20 -77.9(5) . . . . ?
C6 C7 C19 C20 34.3(6) . . . . ?
C14 C7 C19 C20 150.1(4) . . . . ?
C24 C25 C20 C21 0.0(9) . . . . ?
C24 C25 C20 C19 -179.8(6) . . . . ?
C18 C19 C20 C25 21.5(7) . . . . ?
C7 C19 C20 C25 -97.1(6) . . . . ?
C18 C19 C20 C21 -158.3(5) . . . . ?
C7 C19 C20 C21 83.1(6) . . . . ?
C22 C23 C24 C25 -0.5(13) . . . . ?
C20 C25 C24 C23 -0.5(12) . . . . ?
C25 C20 C21 C22 1.5(9) . . . . ?
C19 C20 C21 C22 -178.7(5) . . . . ?
C24 C23 C22 C21 2.0(13) . . . . ?
C20 C21 C22 C23 -2.5(11) . . . . ?
